data_7712656
loop_
_publ_author_name
'G&#xfc;mr&#xfc;k&#xe7;&#xfc;, Selin'
'&#xd6;z&#xe7;e&#x15f;meci, Mukaddes'
'Ko&#xe7;yi&#x11f;it, Nil&#xfc;fer'
'Kaya, Kerem'
'G&#xfc;l, Ahmet'
'&#x15e;ahin, Y&#xfc;cel'
'&#xd6;z&#xe7;e&#x15f;meci, &#x130;brahim'

_publ_section_title
;
 Synthesis, fabrication and characterization of 2-naphthyloxy
 group-substituted bis(2-pyridylimino)isoindoline and its derivatives as a
 positive electrode for vanadium redox flow battery applications.
;
_journal_issue 16
_journal_name_full 'Dalton transactions (Cambridge, England : 2003)'
_journal_page_first 5265
_journal_page_last 5276
_journal_paper_doi 10.1039/d2dt03547b
_journal_volume 52
_journal_year 2023
_chemical_formula_sum 'C30 H22 Cl N5 O Pd'
_chemical_formula_weight 610.37
_space_group_crystal_system triclinic
_space_group_IT_number 2
_space_group_name_Hall '-P 1'
_space_group_name_H-M_alt 'P -1'
_atom_sites_solution_hydrogens geom
_audit_creation_method SHELXL-2014/7
_audit_update_record
;
2021-03-07 deposited with the CCDC.	2023-03-17 downloaded from the CCDC.
;
_cell_angle_alpha 79.298(7)
_cell_angle_beta 87.886(7)
_cell_angle_gamma 70.496(7)
_cell_formula_units_Z 2
_cell_length_a 8.6324(9)
_cell_length_b 10.5581(12)
_cell_length_c 16.7354(17)
_cell_measurement_reflns_used 24
_cell_measurement_temperature 303(2)
_cell_measurement_theta_max 26
_cell_measurement_theta_min 5
_cell_volume 1412.2(3)
_computing_structure_refinement 'SHELXL-2014/7 (Sheldrick, 2014)'
_diffrn_ambient_temperature 303(2)
_diffrn_measured_fraction_theta_full 0.996
_diffrn_measured_fraction_theta_max 0.996
_diffrn_measurement_device_type Bruker_D8_VENTURE
_diffrn_measurement_method omega_scans
_diffrn_radiation_type MoK\a
_diffrn_radiation_wavelength 0.71073
_diffrn_reflns_av_R_equivalents 0.1756
_diffrn_reflns_av_unetI/netI 0.1878
_diffrn_reflns_Laue_measured_fraction_full 0.996
_diffrn_reflns_Laue_measured_fraction_max 0.996
_diffrn_reflns_limit_h_max 10
_diffrn_reflns_limit_h_min -10
_diffrn_reflns_limit_k_max 12
_diffrn_reflns_limit_k_min -12
_diffrn_reflns_limit_l_max 19
_diffrn_reflns_limit_l_min -19
_diffrn_reflns_number 20957
_diffrn_reflns_point_group_measured_fraction_full 0.996
_diffrn_reflns_point_group_measured_fraction_max 0.996
_diffrn_reflns_theta_full 24.996
_diffrn_reflns_theta_max 24.996
_diffrn_reflns_theta_min 2.218
_diffrn_source Sealed_Tube
_exptl_absorpt_coefficient_mu 0.783
_exptl_absorpt_correction_type multi-scan
_exptl_absorpt_process_details SADABS
_exptl_crystal_colour orange
_exptl_crystal_density_diffrn 1.435
_exptl_crystal_description rod
_exptl_crystal_F_000 616
_exptl_crystal_size_max 0.450
_exptl_crystal_size_mid 0.100
_exptl_crystal_size_min 0.050
_exptl_transmission_factor_max 0.955
_exptl_transmission_factor_min 0.878
_refine_diff_density_max 1.101
_refine_diff_density_min -0.739
_refine_diff_density_rms 0.155
_refine_ls_extinction_method none
_refine_ls_goodness_of_fit_ref 1.097
_refine_ls_hydrogen_treatment constr
_refine_ls_matrix_type full
_refine_ls_number_parameters 345
_refine_ls_number_reflns 4965
_refine_ls_number_restraints 417
_refine_ls_restrained_S_all 1.063
_refine_ls_R_factor_all 0.1901
_refine_ls_R_factor_gt 0.0824
_refine_ls_shift/su_max 0.000
_refine_ls_shift/su_mean 0.000
_refine_ls_structure_factor_coef Fsqd
_refine_ls_weighting_details 'w=1/[\s^2^(Fo^2^)+(0.1111P)^2^+0.9952P] where P=(Fo^2^+2Fc^2^)/3'
_refine_ls_weighting_scheme calc
_refine_ls_wR_factor_gt 0.2033
_refine_ls_wR_factor_ref 0.2409
_reflns_Friedel_coverage 0.000
_reflns_number_gt 2456
_reflns_number_total 4965
_reflns_threshold_expression 'I > 2\s(I)'
_cod_data_source_file d2dt03547b2.cif
_cod_data_source_block 2_a
_cod_depositor_comments
;
The following automatic conversions were performed:

data item '_exptl_absorpt_correction_type' value 'Multi_scan' was
changed to 'multi-scan' in accordance with the
/home/data/users/saulius/crontab/automatic-downloads/rss-feeds/RSC/lib/dictionaries/cif_core.dic
dictionary named 'cif_core.dic' version 2.4.2 last updated on
2011-04-26.

Automatic conversion script
Id: cif_fix_values 7556 2019-12-06 15:28:31Z antanas 

 Adding full bibliography for 7712656--7712657.cif.
;
_cod_database_code 7712656
_shelx_shelxl_version_number 2014/7
_shelx_space_group_comment
;
The symmetry employed for this shelxl refinement is uniquely defined
by the following loop, which should always be used as a source of
symmetry information in preference to the above space-group names.
They are only intended as comments.
;

loop_
_space_group_symop_operation_xyz
'x, y, z'
'-x, -y, -z'

loop_
_atom_site_label
_atom_site_type_symbol
_atom_site_fract_x
_atom_site_fract_y
_atom_site_fract_z
_atom_site_U_iso_or_equiv
_atom_site_adp_type
_atom_site_occupancy
_atom_site_site_symmetry_order
_atom_site_calc_flag
_atom_site_refinement_flags_posn
_atom_site_refinement_flags_adp
_atom_site_refinement_flags_occupancy
_atom_site_disorder_assembly
_atom_site_disorder_group
Pd Pd 0.46565(11) 0.25801(9) 0.63809(5) 0.0444(4) Uani 1 1 d . . . . .
Cl Cl 0.4956(5) 0.1864(4) 0.7787(2) 0.0838(11) Uani 1 1 d . . . . .
N1 N 0.2721(10) 0.1879(8) 0.6348(6) 0.046(2) Uani 1 1 d . . . . .
N3 N 0.4876(10) 0.2617(8) 0.5231(5) 0.041(2) Uani 1 1 d . . . . .
N5 N 0.6313(11) 0.3593(9) 0.6349(5) 0.047(2) Uani 1 1 d . . . . .
N4 N 0.7056(10) 0.3575(9) 0.4938(5) 0.046(2) Uani 1 1 d . . . . .
N2 N 0.3097(11) 0.1387(9) 0.5006(5) 0.048(2) Uani 1 1 d . . . . .
O1 O 0.7575(12) 0.2267(10) 0.1935(5) 0.085(3) Uani 1 1 d . . . . .
C15 C 0.4933(13) 0.1943(11) 0.3987(6) 0.0454(16) Uani 1 1 d . U . . .
C8 C 0.7143(13) 0.3915(11) 0.5693(7) 0.047(2) Uani 1 1 d . U . . .
C14 C 0.6023(13) 0.3036(11) 0.4749(6) 0.0434(19) Uani 1 1 d . U . . .
C13 C 0.4182(13) 0.1963(11) 0.4804(6) 0.043(2) Uani 1 1 d . U . . .
C18 C 0.4681(13) 0.1385(11) 0.3330(6) 0.0480(18) Uani 1 1 d . U . . .
H18 H 0.3927 0.0924 0.3349 0.058 Uiso 1 1 calc R U . . .
C16 C 0.6029(13) 0.2643(11) 0.3951(6) 0.0450(16) Uani 1 1 d . U . . .
C10 C 0.8182(13) 0.4683(11) 0.5737(7) 0.0482(19) Uani 1 1 d . U . . .
H10 H 0.8732 0.4905 0.5272 0.058 Uiso 1 1 calc R U . . .
C6 C 0.2331(13) 0.1389(11) 0.5719(7) 0.048(2) Uani 1 1 d . U . . .
C1 C 0.1746(14) 0.1907(12) 0.7008(8) 0.061(2) Uani 1 1 d . U . . .
H1 H 0.1937 0.2316 0.7424 0.073 Uiso 1 1 calc R U . . .
C5 C 0.1085(13) 0.0828(11) 0.5797(7) 0.053(2) Uani 1 1 d . U . . .
H5 H 0.0857 0.0478 0.5362 0.063 Uiso 1 1 calc R U . . .
C17 C 0.6947(13) 0.2826(11) 0.3272(6) 0.0479(17) Uani 1 1 d . U . . .
H17 H 0.7683 0.3305 0.3245 0.058 Uiso 1 1 calc R U . . .
C19 C 0.5594(14) 0.1548(11) 0.2657(7) 0.0511(18) Uani 1 1 d . U . . .
H19 H 0.5467 0.1182 0.2209 0.061 Uiso 1 1 calc R U . . .
C20 C 0.6686(14) 0.2237(12) 0.2629(7) 0.0505(18) Uani 1 1 d . U . . .
C2 C 0.0514(14) 0.1371(12) 0.7093(7) 0.060(2) Uani 1 1 d . U . . .
H2 H -0.0108 0.1407 0.7559 0.072 Uiso 1 1 calc R U . . .
C7 C 0.6561(14) 0.4025(12) 0.7025(7) 0.054(2) Uani 1 1 d . U . . .
H7 H 0.6025 0.3799 0.7495 0.064 Uiso 1 1 calc R U . . .
C3 C 0.0179(14) 0.0761(12) 0.6470(8) 0.0577(19) Uani 1 1 d . U . . .
C11 C 0.8421(14) 0.5108(11) 0.6405(7) 0.0503(18) Uani 1 1 d . U . . .
C4 C -0.1125(14) 0.0100(13) 0.6551(8) 0.065(3) Uani 1 1 d . U . . .
H4A H -0.1767 0.0371 0.6054 0.097 Uiso 1 1 calc R U . . .
H4B H -0.1825 0.0382 0.6990 0.097 Uiso 1 1 calc R U . . .
H4C H -0.0617 -0.0876 0.6661 0.097 Uiso 1 1 calc R U . . .
C9 C 0.7560(14) 0.4778(12) 0.7055(7) 0.054(2) Uani 1 1 d . U . . .
H9 H 0.7654 0.5074 0.7535 0.064 Uiso 1 1 calc R U . . .
C21 C 0.8380(18) 0.3201(16) 0.1713(7) 0.074(2) Uani 1 1 d . U . . .
C12 C 0.9608(14) 0.5852(12) 0.6449(7) 0.062(3) Uani 1 1 d . U . . .
H12A H 1.0671 0.5204 0.6624 0.093 Uiso 1 1 calc R U . . .
H12B H 0.9233 0.6459 0.6831 0.093 Uiso 1 1 calc R U . . .
H12C H 0.9683 0.6369 0.5922 0.093 Uiso 1 1 calc R U . . .
C22 C 0.9997(17) 0.2736(16) 0.1556(7) 0.077(2) Uani 1 1 d . U . . .
H22 H 1.0578 0.1803 0.1657 0.092 Uiso 1 1 calc R U . . .
C24 C 1.0795(18) 0.3683(17) 0.1238(8) 0.081(2) Uani 1 1 d . U . . .
C23 C 0.7519(18) 0.4591(15) 0.1595(7) 0.079(2) Uani 1 1 d . U . . .
H23 H 0.6415 0.4897 0.1724 0.095 Uiso 1 1 calc R U . . .
C25 C 0.8273(19) 0.5504(16) 0.1293(8) 0.083(2) Uani 1 1 d . U . . .
H25 H 0.7677 0.6434 0.1207 0.100 Uiso 1 1 calc R U . . .
C26 C 0.9920(19) 0.5074(17) 0.1109(8) 0.085(2) Uani 1 1 d . U . . .
C28 C 1.325(2) 0.4241(18) 0.0756(9) 0.095(3) Uani 1 1 d . U . . .
H28 H 1.4353 0.3964 0.0627 0.114 Uiso 1 1 calc R U . . .
C30 C 1.232(2) 0.5548(18) 0.0644(9) 0.097(3) Uani 1 1 d . U . . .
H30 H 1.2835 0.6179 0.0434 0.116 Uiso 1 1 calc R U . . .
C29 C 1.075(2) 0.6044(18) 0.0800(8) 0.094(2) Uani 1 1 d . U . . .
H29 H 1.0197 0.6981 0.0714 0.112 Uiso 1 1 calc R U . . .
C27 C 1.2472(19) 0.3318(18) 0.1075(8) 0.090(2) Uani 1 1 d . U . . .
H27 H 1.3102 0.2396 0.1189 0.108 Uiso 1 1 calc R U . . .

loop_
_atom_site_aniso_label
_atom_site_aniso_U_11
_atom_site_aniso_U_22
_atom_site_aniso_U_33
_atom_site_aniso_U_23
_atom_site_aniso_U_13
_atom_site_aniso_U_12
Pd 0.0469(6) 0.0479(6) 0.0451(6) -0.0116(4) 0.0051(4) -0.0235(4)
Cl 0.105(3) 0.112(3) 0.052(2) -0.012(2) 0.0095(19) -0.062(3)
N1 0.042(5) 0.036(5) 0.060(6) -0.006(5) 0.011(5) -0.014(4)
N3 0.051(6) 0.042(5) 0.036(5) -0.007(4) -0.002(4) -0.025(5)
N5 0.051(6) 0.051(6) 0.045(6) -0.006(5) -0.003(5) -0.024(5)
N4 0.056(6) 0.056(6) 0.039(5) -0.012(5) 0.003(5) -0.032(5)
N2 0.051(6) 0.054(6) 0.043(6) -0.006(5) 0.002(5) -0.024(5)
O1 0.122(8) 0.117(8) 0.060(6) -0.053(5) 0.044(5) -0.084(7)
C15 0.048(4) 0.051(4) 0.046(3) -0.012(3) 0.001(3) -0.026(3)
C8 0.050(5) 0.051(5) 0.048(5) -0.011(4) 0.000(4) -0.026(4)
C14 0.047(5) 0.048(5) 0.045(4) -0.010(4) 0.003(4) -0.028(4)
C13 0.046(5) 0.046(5) 0.045(4) -0.010(4) 0.001(4) -0.023(4)
C18 0.051(4) 0.056(4) 0.048(4) -0.016(3) -0.002(3) -0.028(3)
C16 0.048(4) 0.051(4) 0.045(3) -0.011(3) 0.002(3) -0.028(3)
C10 0.052(4) 0.054(4) 0.047(4) -0.014(4) 0.000(4) -0.027(4)
C6 0.041(5) 0.051(5) 0.058(5) -0.014(4) 0.003(4) -0.021(4)
C1 0.051(5) 0.062(5) 0.075(6) -0.017(5) 0.016(5) -0.025(4)
C5 0.043(4) 0.056(4) 0.065(4) -0.013(4) 0.002(4) -0.024(4)
C17 0.052(4) 0.056(4) 0.046(4) -0.012(3) 0.004(3) -0.030(3)
C19 0.056(4) 0.059(4) 0.047(4) -0.016(4) -0.002(3) -0.027(3)
C20 0.055(4) 0.058(4) 0.045(4) -0.013(3) 0.003(3) -0.026(3)
C2 0.049(4) 0.061(5) 0.072(5) -0.014(4) 0.014(4) -0.022(4)
C7 0.056(5) 0.064(5) 0.047(5) -0.020(4) 0.008(4) -0.025(4)
C3 0.044(4) 0.059(4) 0.072(5) -0.010(4) 0.008(3) -0.022(3)
C11 0.055(4) 0.057(4) 0.048(4) -0.019(3) -0.001(3) -0.025(3)
C4 0.050(6) 0.067(7) 0.081(7) -0.006(6) 0.005(5) -0.028(5)
C9 0.058(5) 0.061(5) 0.049(4) -0.022(4) 0.002(4) -0.024(4)
C21 0.088(5) 0.098(5) 0.051(4) -0.025(4) 0.013(4) -0.046(5)
C12 0.063(6) 0.069(7) 0.065(6) -0.017(5) -0.006(5) -0.033(5)
C22 0.089(5) 0.102(5) 0.052(4) -0.025(4) 0.012(4) -0.044(4)
C24 0.090(5) 0.109(5) 0.056(4) -0.022(4) 0.009(4) -0.049(4)
C23 0.092(5) 0.100(5) 0.057(5) -0.023(5) 0.012(4) -0.042(4)
C25 0.098(5) 0.101(5) 0.059(5) -0.017(4) 0.009(4) -0.044(4)
C26 0.097(5) 0.109(5) 0.059(4) -0.015(4) 0.007(4) -0.049(4)
C28 0.095(5) 0.126(6) 0.074(5) -0.013(5) 0.008(5) -0.053(5)
C30 0.101(5) 0.123(5) 0.074(5) -0.007(5) 0.008(5) -0.054(5)
C29 0.103(5) 0.116(5) 0.070(5) -0.007(5) 0.007(5) -0.052(5)
C27 0.093(5) 0.121(5) 0.068(5) -0.017(5) 0.009(4) -0.050(4)

loop_
_atom_type_symbol
_atom_type_description
_atom_type_scat_dispersion_real
_atom_type_scat_dispersion_imag
_atom_type_scat_source
C C 0.0033 0.0016 'International Tables Vol C Tables 4.2.6.8 and 6.1.1.4'
H H 0.0000 0.0000 'International Tables Vol C Tables 4.2.6.8 and 6.1.1.4'
Cl Cl 0.1484 0.1585 'International Tables Vol C Tables 4.2.6.8 and 6.1.1.4'
N N 0.0061 0.0033 'International Tables Vol C Tables 4.2.6.8 and 6.1.1.4'
O O 0.0106 0.0060 'International Tables Vol C Tables 4.2.6.8 and 6.1.1.4'
Pd Pd -0.9988 1.0072 'International Tables Vol C Tables 4.2.6.8 and 6.1.1.4'

loop_
_geom_angle_atom_site_label_1
_geom_angle_atom_site_label_2
_geom_angle_atom_site_label_3
_geom_angle
_geom_angle_site_symmetry_1
_geom_angle_site_symmetry_3
_geom_angle_publ_flag
N3 Pd N5 89.8(3) . . ?
N3 Pd N1 88.9(3) . . ?
N5 Pd N1 170.6(3) . . ?
N3 Pd Cl 162.4(3) . . ?
N5 Pd Cl 92.8(3) . . ?
N1 Pd Cl 91.3(3) . . ?
C6 N1 C1 117.2(9) . . ?
C6 N1 Pd 125.0(7) . . ?
C1 N1 Pd 117.8(8) . . ?
C13 N3 C14 108.7(8) . . ?
C13 N3 Pd 124.2(7) . . ?
C14 N3 Pd 125.7(7) . . ?
C8 N5 C7 116.3(9) . . ?
C8 N5 Pd 125.3(7) . . ?
C7 N5 Pd 118.4(7) . . ?
C14 N4 C8 123.7(9) . . ?
C13 N2 C6 124.4(9) . . ?
C20 O1 C21 122.1(9) . . ?
C16 C15 C18 121.3(10) . . ?
C16 C15 C13 106.9(9) . . ?
C18 C15 C13 131.8(9) . . ?
N5 C8 N4 125.4(9) . . ?
N5 C8 C10 119.8(10) . . ?
N4 C8 C10 114.7(9) . . ?
N4 C14 N3 129.2(10) . . ?
N4 C14 C16 121.4(9) . . ?
N3 C14 C16 109.1(8) . . ?
N2 C13 N3 130.6(10) . . ?
N2 C13 C15 120.6(9) . . ?
N3 C13 C15 108.7(9) . . ?
C19 C18 C15 116.9(9) . . ?
C19 C18 H18 121.6 . . ?
C15 C18 H18 121.6 . . ?
C15 C16 C17 122.4(10) . . ?
C15 C16 C14 106.5(9) . . ?
C17 C16 C14 131.0(9) . . ?
C11 C10 C8 123.6(10) . . ?
C11 C10 H10 118.2 . . ?
C8 C10 H10 118.2 . . ?
N2 C6 N1 124.3(9) . . ?
N2 C6 C5 116.0(10) . . ?
N1 C6 C5 119.7(10) . . ?
C2 C1 N1 123.6(12) . . ?
C2 C1 H1 118.2 . . ?
N1 C1 H1 118.2 . . ?
C3 C5 C6 123.6(11) . . ?
C3 C5 H5 118.2 . . ?
C6 C5 H5 118.2 . . ?
C16 C17 C20 115.0(9) . . ?
C16 C17 H17 122.5 . . ?
C20 C17 H17 122.5 . . ?
C20 C19 C18 121.4(10) . . ?
C20 C19 H19 119.3 . . ?
C18 C19 H19 119.3 . . ?
C19 C20 O1 115.3(10) . . ?
C19 C20 C17 123.1(10) . . ?
O1 C20 C17 121.6(9) . . ?
C1 C2 C3 119.6(11) . . ?
C1 C2 H2 120.2 . . ?
C3 C2 H2 120.2 . . ?
N5 C7 C9 123.1(10) . . ?
N5 C7 H7 118.5 . . ?
C9 C7 H7 118.5 . . ?
C5 C3 C2 115.8(10) . . ?
C5 C3 C4 122.6(11) . . ?
C2 C3 C4 121.6(10) . . ?
C10 C11 C9 115.3(10) . . ?
C10 C11 C12 122.5(10) . . ?
C9 C11 C12 122.1(10) . . ?
C3 C4 H4A 109.5 . . ?
C3 C4 H4B 109.5 . . ?
H4A C4 H4B 109.5 . . ?
C3 C4 H4C 109.5 . . ?
H4A C4 H4C 109.5 . . ?
H4B C4 H4C 109.5 . . ?
C11 C9 C7 121.8(11) . . ?
C11 C9 H9 119.1 . . ?
C7 C9 H9 119.1 . . ?
C22 C21 O1 118.6(14) . . ?
C22 C21 C23 120.7(14) . . ?
O1 C21 C23 120.5(13) . . ?
C11 C12 H12A 109.5 . . ?
C11 C12 H12B 109.5 . . ?
H12A C12 H12B 109.5 . . ?
C11 C12 H12C 109.5 . . ?
H12A C12 H12C 109.5 . . ?
H12B C12 H12C 109.5 . . ?
C21 C22 C24 119.2(15) . . ?
C21 C22 H22 120.4 . . ?
C24 C22 H22 120.4 . . ?
C26 C24 C27 116.2(14) . . ?
C26 C24 C22 119.7(14) . . ?
C27 C24 C22 124.0(16) . . ?
C25 C23 C21 120.4(15) . . ?
C25 C23 H23 119.8 . . ?
C21 C23 H23 119.8 . . ?
C23 C25 C26 120.8(16) . . ?
C23 C25 H25 119.6 . . ?
C26 C25 H25 119.6 . . ?
C25 C26 C24 119.1(14) . . ?
C25 C26 C29 121.3(16) . . ?
C24 C26 C29 119.6(15) . . ?
C30 C28 C27 115.9(16) . . ?
C30 C28 H28 122.0 . . ?
C27 C28 H28 122.0 . . ?
C29 C30 C28 126.8(17) . . ?
C29 C30 H30 116.6 . . ?
C28 C30 H30 116.6 . . ?
C30 C29 C26 117.4(17) . . ?
C30 C29 H29 121.3 . . ?
C26 C29 H29 121.3 . . ?
C28 C27 C24 124.0(17) . . ?
C28 C27 H27 118.0 . . ?
C24 C27 H27 118.0 . . ?

loop_
_geom_bond_atom_site_label_1
_geom_bond_atom_site_label_2
_geom_bond_distance
_geom_bond_site_symmetry_2
_geom_bond_publ_flag
Pd N3 1.921(8) . ?
Pd N5 2.046(8) . ?
Pd N1 2.047(8) . ?
Pd Cl 2.330(3) . ?
N1 C6 1.354(13) . ?
N1 C1 1.363(13) . ?
N3 C13 1.355(12) . ?
N3 C14 1.388(12) . ?
N5 C8 1.342(12) . ?
N5 C7 1.346(13) . ?
N4 C14 1.283(12) . ?
N4 C8 1.387(13) . ?
N2 C13 1.282(12) . ?
N2 C6 1.344(13) . ?
O1 C20 1.370(12) . ?
O1 C21 1.377(15) . ?
C15 C16 1.375(13) . ?
C15 C18 1.395(14) . ?
C15 C13 1.492(14) . ?
C8 C10 1.408(13) . ?
C14 C16 1.470(14) . ?
C18 C19 1.369(13) . ?
C18 H18 0.9300 . ?
C16 C17 1.382(13) . ?
C10 C11 1.326(14) . ?
C10 H10 0.9300 . ?
C6 C5 1.382(14) . ?
C1 C2 1.353(14) . ?
C1 H1 0.9300 . ?
C5 C3 1.353(14) . ?
C5 H5 0.9300 . ?
C17 C20 1.398(14) . ?
C17 H17 0.9300 . ?
C19 C20 1.365(14) . ?
C19 H19 0.9300 . ?
C2 C3 1.407(16) . ?
C2 H2 0.9300 . ?
C7 C9 1.362(14) . ?
C7 H7 0.9300 . ?
C3 C4 1.500(14) . ?
C11 C9 1.353(14) . ?
C11 C12 1.495(14) . ?
C4 H4A 0.9600 . ?
C4 H4B 0.9600 . ?
C4 H4C 0.9600 . ?
C9 H9 0.9300 . ?
C21 C22 1.350(17) . ?
C21 C23 1.386(19) . ?
C12 H12A 0.9600 . ?
C12 H12B 0.9600 . ?
C12 H12C 0.9600 . ?
C22 C24 1.412(18) . ?
C22 H22 0.9300 . ?
C24 C26 1.39(2) . ?
C24 C27 1.398(18) . ?
C23 C25 1.350(17) . ?
C23 H23 0.9300 . ?
C25 C26 1.382(18) . ?
C25 H25 0.9300 . ?
C26 C29 1.449(19) . ?
C28 C30 1.32(2) . ?
C28 C27 1.378(18) . ?
C28 H28 0.9300 . ?
C30 C29 1.315(19) . ?
C30 H30 0.9300 . ?
C29 H29 0.9300 . ?
C27 H27 0.9300 . ?
